data_7131106
loop_
_publ_author_name
'Zhang, Huifang'
'Cheng, Ruofei'
'Qiu, Zaozao'
'Xie, Zuowei'

_publ_section_title
;
 Iridium-catalyzed regioselective B(3,6)-dialkenylation or
 B(4)-alkenylation of <i>o</i>-carboranes <i>via</i> B-H activation and
 1,2-carbon migration of alkynes.
;
_journal_issue 6
_journal_name_full 'Chemical communications (Cambridge, England)'
_journal_page_first 740
_journal_page_last 743
_journal_paper_doi 10.1039/d2cc05890a
_journal_volume 59
_journal_year 2023
_chemical_formula_moiety 'C23 H29 B10 N'
_chemical_formula_sum 'C23 H29 B10 N'
_chemical_formula_weight 427.57
_space_group_crystal_system triclinic
_space_group_IT_number 2
_space_group_name_Hall '-P 1'
_space_group_name_H-M_alt 'P -1'
_atom_sites_solution_hydrogens geom
_atom_sites_solution_primary dual
_audit_creation_date 2021-04-21
_audit_creation_method
;
Olex2 1.2
(compiled 2018.05.29 svn.r3508 for OlexSys, GUI svn.r5506)
;
_audit_update_record
;
2022-10-26 deposited with the CCDC.	2022-12-13 downloaded from the CCDC.
;
_cell_angle_alpha 108.242(5)
_cell_angle_beta 94.126(5)
_cell_angle_gamma 99.211(5)
_cell_formula_units_Z 2
_cell_length_a 8.1724(6)
_cell_length_b 11.9352(10)
_cell_length_c 13.5589(10)
_cell_measurement_reflns_used 5283
_cell_measurement_temperature 193(2)
_cell_measurement_theta_max 55.08
_cell_measurement_theta_min 3.46
_cell_volume 1229.31(17)
_computing_cell_refinement 'SAINT v8.37A (Bruker, 2015)'
_computing_data_reduction 'SAINT v8.37A (Bruker, 2015)'
_computing_molecular_graphics 'Olex2 (Dolomanov et al., 2009)'
_computing_publication_material 'Olex2 (Dolomanov et al., 2009)'
_computing_structure_refinement 'ShelXL (Sheldrick, 2015)'
_computing_structure_solution 'ShelXT (Sheldrick, 2015)'
_diffrn_ambient_temperature 193
_diffrn_measured_fraction_theta_full 0.996
_diffrn_measured_fraction_theta_max 0.990
_diffrn_measurement_device_type 'Bruker D8 Venture'
_diffrn_measurement_method '\f and \w scans'
_diffrn_radiation_type GaK\a
_diffrn_radiation_wavelength 1.34139
_diffrn_reflns_av_R_equivalents 0.0419
_diffrn_reflns_av_unetI/netI 0.0397
_diffrn_reflns_Laue_measured_fraction_full 0.996
_diffrn_reflns_Laue_measured_fraction_max 0.990
_diffrn_reflns_limit_h_max 9
_diffrn_reflns_limit_h_min -9
_diffrn_reflns_limit_k_max 14
_diffrn_reflns_limit_k_min -13
_diffrn_reflns_limit_l_max 16
_diffrn_reflns_limit_l_min -16
_diffrn_reflns_number 14612
_diffrn_reflns_point_group_measured_fraction_full 0.996
_diffrn_reflns_point_group_measured_fraction_max 0.990
_diffrn_reflns_theta_full 53.594
_diffrn_reflns_theta_max 55.185
_diffrn_reflns_theta_min 3.011
_diffrn_standards_number 0
_exptl_absorpt_coefficient_mu 0.281
_exptl_absorpt_correction_T_max 0.7508
_exptl_absorpt_correction_T_min 0.6372
_exptl_absorpt_correction_type multi-scan
_exptl_absorpt_process_details
'SADABS-2016/2 (Bruker,2016/2) was used for absorption correction. wR2(int) was 0.0867 before and 0.0519 after correction. The Ratio of minimum to maximum transmission is 0.8586. The \l/2 correction factor is Not present.'
_exptl_crystal_colour colourless
_exptl_crystal_density_diffrn 1.155
_exptl_crystal_description block
_exptl_crystal_F_000 448
_exptl_crystal_size_max 0.05
_exptl_crystal_size_mid 0.03
_exptl_crystal_size_min 0.02
_refine_diff_density_max 0.538
_refine_diff_density_min -0.437
_refine_diff_density_rms 0.040
_refine_ls_extinction_method none
_refine_ls_goodness_of_fit_ref 1.072
_refine_ls_hydrogen_treatment constr
_refine_ls_matrix_type full
_refine_ls_number_parameters 308
_refine_ls_number_reflns 4656
_refine_ls_number_restraints 25
_refine_ls_restrained_S_all 1.122
_refine_ls_R_factor_all 0.0804
_refine_ls_R_factor_gt 0.0636
_refine_ls_shift/su_max 0.006
_refine_ls_shift/su_mean 0.000
_refine_ls_structure_factor_coef Fsqd
_refine_ls_weighting_details 'w=1/[\s^2^(Fo^2^)+(0.0823P)^2^+0.4784P] where P=(Fo^2^+2Fc^2^)/3'
_refine_ls_weighting_scheme calc
_refine_ls_wR_factor_gt 0.1661
_refine_ls_wR_factor_ref 0.1817
_reflns_Friedel_coverage 0.000
_reflns_number_gt 3581
_reflns_number_total 4656
_reflns_threshold_expression 'I > 2\s(I)'
_cod_data_source_file d2cc05890a2.cif
_cod_data_source_block 8
_cod_depositor_comments 'Adding full bibliography for 7131104--7131106.cif.'
_cod_database_code 7131106
_shelx_shelxl_version_number 2016/6
_shelx_space_group_comment
;
The symmetry employed for this shelxl refinement is uniquely defined
by the following loop, which should always be used as a source of
symmetry information in preference to the above space-group names.
They are only intended as comments.
;
_shelx_estimated_absorpt_t_max 0.994
_shelx_estimated_absorpt_t_min 0.986
_olex2_refinement_description
;
1. Fixed Uiso
 At 1.2 times of:
  All B(H) groups, All C(H) groups, All C(H,H) groups
 At 1.5 times of:
  All C(H,H,H) groups
2. Rigid bond restraints
 C7, C8
 with sigma for 1-2 distances of 0.005 and sigma for 1-3 distances of 0.005
3. Uiso/Uaniso restraints and constraints
C5 \\sim C6 \\sim C7 \\sim C8 \\sim C9: within 2A with sigma of 0.01 and sigma
for terminal atoms of 0.02
4.a Secondary CH2 refined with riding coordinates:
 C4(H4A,H4B)
4.b Aromatic/amide H refined with riding coordinates:
 C6(H6), C7(H7), C8(H8), C9(H9), C11(H11), C13(H13), C14(H14), C15(H15),
 C16(H16), C17(H17), C19(H19), C20(H20), C21(H21), C22(H22), C23(H23)
4.c Idealised Me refined as rotating group:
 C3(H3A,H3B,H3C)
4.d Boron cage BH refined with riding coordinates:
 B3(H3), B4(H4), B6(H6A), B7(H7A), B8(H8A), B9(H9A), B10(H10), B11(H11A),
 B12(H12)
;
_olex2_submission_special_instructions 'No special instructions were received'

loop_
_space_group_symop_operation_xyz
'x, y, z'
'-x, -y, -z'

loop_
_atom_site_label
_atom_site_type_symbol
_atom_site_fract_x
_atom_site_fract_y
_atom_site_fract_z
_atom_site_U_iso_or_equiv
_atom_site_adp_type
_atom_site_occupancy
_atom_site_site_symmetry_order
_atom_site_calc_flag
_atom_site_refinement_flags_posn
_atom_site_refinement_flags_adp
_atom_site_refinement_flags_occupancy
_atom_site_disorder_assembly
_atom_site_disorder_group
N1 N 0.7473(3) 0.1727(2) 0.45909(18) 0.0771(7) Uani 1 1 d . . . . .
C1 C 0.5152(2) 0.19718(18) 0.26201(14) 0.0422(5) Uani 1 1 d . . . . .
C2 C 0.4125(3) 0.0559(2) 0.20345(17) 0.0535(5) Uani 1 1 d . . . . .
C3 C 0.5054(4) -0.0464(2) 0.1949(2) 0.0745(8) Uani 1 1 d . . . . .
H3A H 0.592141 -0.042807 0.149089 0.112 Uiso 1 1 calc GR . . . .
H3B H 0.426786 -0.123295 0.165563 0.112 Uiso 1 1 calc GR . . . .
H3C H 0.557472 -0.039012 0.264651 0.112 Uiso 1 1 calc GR . . . .
C4 C 0.7014(3) 0.2172(2) 0.30098(17) 0.0529(5) Uani 1 1 d . . . . .
H4A H 0.740650 0.140892 0.270332 0.063 Uiso 1 1 calc R . . . .
H4B H 0.762748 0.277445 0.273888 0.063 Uiso 1 1 calc R . . . .
C5 C 0.7473(3) 0.25836(19) 0.41714(17) 0.0500(5) Uani 1 1 d . U . . .
C6 C 0.7933(4) 0.3789(3) 0.4708(3) 0.0972(11) Uani 1 1 d . U . . .
H6 H 0.791131 0.435203 0.434600 0.117 Uiso 1 1 calc R . . . .
C7 C 0.8409(6) 0.4173(5) 0.5734(4) 0.1429(18) Uani 1 1 d . U . . .
H7 H 0.880038 0.500407 0.610670 0.171 Uiso 1 1 calc R . . . .
C8 C 0.8321(6) 0.3348(7) 0.6236(3) 0.153(2) Uani 1 1 d . U . . .
H8 H 0.853640 0.359766 0.697858 0.184 Uiso 1 1 calc R . . . .
C9 C 0.7907(5) 0.2120(6) 0.5644(3) 0.1350(17) Uani 1 1 d . U . . .
H9 H 0.793078 0.154450 0.599322 0.162 Uiso 1 1 calc R . . . .
C10 C 0.5674(2) 0.40646(18) 0.19794(14) 0.0426(5) Uani 1 1 d . . . . .
C11 C 0.5805(3) 0.51394(19) 0.27246(15) 0.0478(5) Uani 1 1 d . . . . .
H11 H 0.515590 0.512009 0.327501 0.057 Uiso 1 1 calc R . . . .
C12 C 0.6762(3) 0.63394(19) 0.28495(16) 0.0484(5) Uani 1 1 d . . . . .
C13 C 0.6850(4) 0.7239(2) 0.3809(2) 0.0753(8) Uani 1 1 d . . . . .
H13 H 0.632525 0.704692 0.435362 0.090 Uiso 1 1 calc R . . . .
C14 C 0.7678(4) 0.8403(3) 0.3991(2) 0.0867(10) Uani 1 1 d . . . . .
H14 H 0.772711 0.899159 0.465889 0.104 Uiso 1 1 calc R . . . .
C15 C 0.8427(3) 0.8715(2) 0.3223(2) 0.0651(6) Uani 1 1 d . . . . .
H15 H 0.900057 0.951491 0.335054 0.078 Uiso 1 1 calc R . . . .
C16 C 0.8336(3) 0.7851(2) 0.22622(18) 0.0537(5) Uani 1 1 d . . . . .
H16 H 0.883808 0.806190 0.171809 0.064 Uiso 1 1 calc R . . . .
C17 C 0.7526(3) 0.6681(2) 0.20733(16) 0.0487(5) Uani 1 1 d . . . . .
H17 H 0.748791 0.610003 0.140311 0.058 Uiso 1 1 calc R . . . .
C18 C 0.6643(2) 0.38859(17) 0.10635(15) 0.0423(4) Uani 1 1 d . . . . .
C19 C 0.8320(3) 0.3814(2) 0.11630(18) 0.0543(6) Uani 1 1 d . . . . .
H19 H 0.887576 0.388925 0.182706 0.065 Uiso 1 1 calc R . . . .
C20 C 0.9192(3) 0.3634(2) 0.0309(2) 0.0629(6) Uani 1 1 d . . . . .
H20 H 1.033529 0.357285 0.038723 0.076 Uiso 1 1 calc R . . . .
C21 C 0.8414(3) 0.3543(2) -0.06506(19) 0.0620(6) Uani 1 1 d . . . . .
H21 H 0.902232 0.343034 -0.123390 0.074 Uiso 1 1 calc R . . . .
C22 C 0.6757(3) 0.3613(2) -0.07682(17) 0.0564(6) Uani 1 1 d . . . . .
H22 H 0.621907 0.355794 -0.143122 0.068 Uiso 1 1 calc R . . . .
C23 C 0.5869(3) 0.37666(19) 0.00838(15) 0.0479(5) Uani 1 1 d . . . . .
H23 H 0.471269 0.378993 -0.000648 0.057 Uiso 1 1 calc R . . . .
B3 B 0.3700(3) 0.1344(2) 0.32561(19) 0.0520(6) Uani 1 1 d . . . . .
H3 H 0.402014 0.112835 0.398479 0.062 Uiso 1 1 calc R . . . .
B4 B 0.3835(3) 0.2838(2) 0.32556(17) 0.0450(5) Uani 1 1 d . . . . .
H4 H 0.423854 0.361871 0.399644 0.054 Uiso 1 1 calc R . . . .
B5 B 0.4432(3) 0.2939(2) 0.20357(16) 0.0424(5) Uani 1 1 d . . . . .
B6 B 0.4638(3) 0.1455(2) 0.12884(17) 0.0462(5) Uani 1 1 d . . . . .
H6A H 0.558457 0.130517 0.072649 0.055 Uiso 1 1 calc R . . . .
B7 B 0.2672(3) 0.0485(3) 0.1039(2) 0.0591(7) Uani 1 1 d . . . . .
H7A H 0.229464 -0.030378 0.030168 0.071 Uiso 1 1 calc R . . . .
B8 B 0.2101(3) 0.0416(3) 0.2253(2) 0.0617(7) Uani 1 1 d . . . . .
H8A H 0.134673 -0.042083 0.232098 0.074 Uiso 1 1 calc R . . . .
B9 B 0.1864(3) 0.1874(3) 0.3021(2) 0.0563(7) Uani 1 1 d . . . . .
H9A H 0.094214 0.201807 0.359896 0.068 Uiso 1 1 calc R . . . .
B10 B 0.2303(3) 0.2838(2) 0.22646(19) 0.0533(6) Uani 1 1 d . . . . .
H10 H 0.166367 0.361844 0.234273 0.064 Uiso 1 1 calc R . . . .
B11 B 0.2810(3) 0.1976(2) 0.10345(19) 0.0531(6) Uani 1 1 d . . . . .
H11A H 0.251411 0.217901 0.029634 0.064 Uiso 1 1 calc R . . . .
B12 B 0.1222(3) 0.1333(3) 0.1646(2) 0.0616(7) Uani 1 1 d . . . . .
H12 H -0.013009 0.111486 0.131525 0.074 Uiso 1 1 calc R . . . .

loop_
_atom_site_aniso_label
_atom_site_aniso_U_11
_atom_site_aniso_U_22
_atom_site_aniso_U_33
_atom_site_aniso_U_23
_atom_site_aniso_U_13
_atom_site_aniso_U_12
N1 0.0733(14) 0.1016(18) 0.0668(14) 0.0437(13) -0.0015(11) 0.0186(13)
C1 0.0373(10) 0.0515(11) 0.0359(10) 0.0094(8) 0.0095(8) 0.0115(8)
C2 0.0522(12) 0.0526(12) 0.0506(12) 0.0075(10) 0.0168(10) 0.0107(10)
C3 0.0800(18) 0.0603(15) 0.090(2) 0.0237(14) 0.0297(15) 0.0271(13)
C4 0.0389(11) 0.0737(15) 0.0514(12) 0.0248(11) 0.0092(9) 0.0159(10)
C5 0.0403(10) 0.0538(12) 0.0502(12) 0.0059(10) 0.0021(9) 0.0177(9)
C6 0.0733(18) 0.0721(18) 0.108(2) -0.0211(16) -0.0301(17) 0.0285(14)
C7 0.102(3) 0.163(4) 0.095(3) -0.058(2) -0.023(2) 0.048(3)
C8 0.109(3) 0.269(6) 0.0394(18) -0.008(2) -0.0069(18) 0.040(4)
C9 0.092(3) 0.250(5) 0.085(3) 0.087(3) -0.001(2) 0.037(3)
C10 0.0396(10) 0.0558(12) 0.0331(9) 0.0113(8) 0.0059(8) 0.0176(9)
C11 0.0463(11) 0.0570(13) 0.0390(10) 0.0106(9) 0.0110(8) 0.0150(9)
C12 0.0475(11) 0.0542(12) 0.0411(11) 0.0095(9) 0.0099(9) 0.0140(9)
C13 0.099(2) 0.0636(15) 0.0517(14) 0.0038(12) 0.0350(14) 0.0013(14)
C14 0.116(2) 0.0623(16) 0.0602(16) -0.0053(13) 0.0368(16) -0.0023(15)
C15 0.0682(15) 0.0563(14) 0.0650(15) 0.0104(12) 0.0221(12) 0.0086(11)
C16 0.0516(12) 0.0602(14) 0.0515(12) 0.0174(10) 0.0126(10) 0.0161(10)
C17 0.0495(11) 0.0554(12) 0.0398(11) 0.0104(9) 0.0065(9) 0.0165(9)
C18 0.0458(11) 0.0460(11) 0.0381(10) 0.0127(8) 0.0105(8) 0.0174(8)
C19 0.0487(12) 0.0751(15) 0.0508(12) 0.0291(11) 0.0128(9) 0.0254(11)
C20 0.0567(13) 0.0831(17) 0.0684(15) 0.0370(13) 0.0292(12) 0.0349(12)
C21 0.0776(16) 0.0696(15) 0.0516(13) 0.0243(11) 0.0318(12) 0.0320(13)
C22 0.0731(15) 0.0608(14) 0.0374(11) 0.0142(10) 0.0112(10) 0.0207(11)
C23 0.0541(12) 0.0523(12) 0.0389(11) 0.0122(9) 0.0081(9) 0.0200(9)
B3 0.0462(13) 0.0617(15) 0.0432(13) 0.0112(11) 0.0144(10) 0.0049(11)
B4 0.0368(11) 0.0586(14) 0.0334(11) 0.0040(10) 0.0108(9) 0.0119(10)
B5 0.0380(11) 0.0547(13) 0.0309(10) 0.0050(9) 0.0064(8) 0.0163(10)
B6 0.0455(12) 0.0517(13) 0.0358(11) 0.0034(10) 0.0114(9) 0.0131(10)
B7 0.0505(14) 0.0640(16) 0.0449(13) -0.0042(12) 0.0085(11) 0.0044(12)
B8 0.0494(14) 0.0647(17) 0.0561(16) 0.0026(13) 0.0174(12) -0.0008(12)
B9 0.0383(12) 0.0723(17) 0.0456(13) 0.0022(12) 0.0139(10) 0.0057(11)
B10 0.0375(12) 0.0691(16) 0.0446(13) 0.0020(11) 0.0066(10) 0.0184(11)
B11 0.0435(13) 0.0679(16) 0.0382(12) 0.0031(11) 0.0016(10) 0.0144(11)
B12 0.0377(12) 0.0797(19) 0.0491(14) -0.0024(13) 0.0047(10) 0.0071(12)

loop_
_atom_type_symbol
_atom_type_description
_atom_type_scat_dispersion_real
_atom_type_scat_dispersion_imag
_atom_type_scat_source
C C 0.0148 0.0070 'International Tables Vol C Tables 4.2.6.8 and 6.1.1.4'
H H 0.0000 0.0000 'International Tables Vol C Tables 4.2.6.8 and 6.1.1.4'
B B 0.0073 0.0030 'International Tables Vol C Tables 4.2.6.8 and 6.1.1.4'
N N 0.0253 0.0136 'International Tables Vol C Tables 4.2.6.8 and 6.1.1.4'

loop_
_geom_angle_atom_site_label_1
_geom_angle_atom_site_label_2
_geom_angle_atom_site_label_3
_geom_angle
_geom_angle_site_symmetry_1
_geom_angle_site_symmetry_3
_geom_angle_publ_flag
C5 N1 C9 114.8(3) . . ?
C2 C1 B3 60.80(13) . . ?
C2 C1 B4 109.98(15) . . ?
C2 C1 B5 110.93(15) . . ?
C2 C1 B6 60.87(13) . . ?
C4 C1 C2 118.00(17) . . ?
C4 C1 B3 119.25(17) . . ?
C4 C1 B4 123.42(17) . . ?
C4 C1 B5 119.72(17) . . ?
C4 C1 B6 115.41(15) . . ?
B3 C1 B5 114.16(15) . . ?
B4 C1 B3 62.09(14) . . ?
B4 C1 B5 62.70(12) . . ?
B4 C1 B6 113.07(15) . . ?
B6 C1 B3 112.89(16) . . ?
B6 C1 B5 62.31(12) . . ?
C1 C2 B3 61.20(13) . . ?
C1 C2 B6 60.74(12) . . ?
C1 C2 B7 110.63(18) . . ?
C1 C2 B8 110.93(16) . . ?
C3 C2 C1 118.9(2) . . ?
C3 C2 B3 117.5(2) . . ?
C3 C2 B6 117.63(18) . . ?
C3 C2 B7 120.6(2) . . ?
C3 C2 B8 120.6(2) . . ?
B6 C2 B3 113.13(17) . . ?
B7 C2 B3 113.87(17) . . ?
B7 C2 B6 62.23(15) . . ?
B8 C2 B3 62.38(14) . . ?
B8 C2 B6 113.71(19) . . ?
B8 C2 B7 62.69(16) . . ?
C2 C3 H3A 109.5 . . ?
C2 C3 H3B 109.5 . . ?
C2 C3 H3C 109.5 . . ?
H3A C3 H3B 109.5 . . ?
H3A C3 H3C 109.5 . . ?
H3B C3 H3C 109.5 . . ?
C1 C4 H4A 108.3 . . ?
C1 C4 H4B 108.3 . . ?
H4A C4 H4B 107.4 . . ?
C5 C4 C1 115.95(17) . . ?
C5 C4 H4A 108.3 . . ?
C5 C4 H4B 108.3 . . ?
N1 C5 C4 115.8(2) . . ?
N1 C5 C6 125.0(3) . . ?
C6 C5 C4 119.1(3) . . ?
C5 C6 H6 119.9 . . ?
C7 C6 C5 120.2(4) . . ?
C7 C6 H6 119.9 . . ?
C6 C7 H7 120.9 . . ?
C6 C7 C8 118.3(5) . . ?
C8 C7 H7 120.9 . . ?
C7 C8 H8 120.4 . . ?
C7 C8 C9 119.1(4) . . ?
C9 C8 H8 120.4 . . ?
N1 C9 C8 122.3(4) . . ?
N1 C9 H9 118.9 . . ?
C8 C9 H9 118.9 . . ?
C11 C10 C18 122.58(19) . . ?
C11 C10 B5 119.93(17) . . ?
C18 C10 B5 117.48(16) . . ?
C10 C11 H11 113.9 . . ?
C10 C11 C12 132.19(19) . . ?
C12 C11 H11 113.9 . . ?
C13 C12 C11 117.62(19) . . ?
C13 C12 C17 116.4(2) . . ?
C17 C12 C11 125.89(19) . . ?
C12 C13 H13 119.0 . . ?
C14 C13 C12 121.9(2) . . ?
C14 C13 H13 119.0 . . ?
C13 C14 H14 119.7 . . ?
C15 C14 C13 120.7(2) . . ?
C15 C14 H14 119.7 . . ?
C14 C15 H15 120.6 . . ?
C14 C15 C16 118.7(2) . . ?
C16 C15 H15 120.6 . . ?
C15 C16 H16 119.4 . . ?
C15 C16 C17 121.1(2) . . ?
C17 C16 H16 119.4 . . ?
C12 C17 H17 119.4 . . ?
C16 C17 C12 121.1(2) . . ?
C16 C17 H17 119.4 . . ?
C19 C18 C10 121.47(18) . . ?
C23 C18 C10 120.41(17) . . ?
C23 C18 C19 118.11(18) . . ?
C18 C19 H19 119.6 . . ?
C20 C19 C18 120.8(2) . . ?
C20 C19 H19 119.6 . . ?
C19 C20 H20 119.9 . . ?
C21 C20 C19 120.3(2) . . ?
C21 C20 H20 119.9 . . ?
C20 C21 H21 120.0 . . ?
C22 C21 C20 120.0(2) . . ?
C22 C21 H21 120.0 . . ?
C21 C22 H22 120.1 . . ?
C21 C22 C23 119.8(2) . . ?
C23 C22 H22 120.1 . . ?
C18 C23 C22 121.0(2) . . ?
C18 C23 H23 119.5 . . ?
C22 C23 H23 119.5 . . ?
C1 B3 H3 124.2 . . ?
C1 B3 B4 58.32(12) . . ?
C1 B3 B8 104.93(17) . . ?
C1 B3 B9 105.05(18) . . ?
C2 B3 C1 58.00(12) . . ?
C2 B3 H3 124.4 . . ?
C2 B3 B4 104.77(17) . . ?
C2 B3 B8 58.06(13) . . ?
C2 B3 B9 104.90(18) . . ?
B4 B3 H3 122.4 . . ?
B8 B3 H3 122.2 . . ?
B8 B3 B4 107.8(2) . . ?
B9 B3 H3 122.7 . . ?
B9 B3 B4 60.00(15) . . ?
B9 B3 B8 60.36(16) . . ?
C1 B4 B3 59.60(13) . . ?
C1 B4 H4 123.8 . . ?
C1 B4 B5 59.67(12) . . ?
C1 B4 B9 105.96(17) . . ?
C1 B4 B10 105.49(15) . . ?
B3 B4 H4 120.9 . . ?
B3 B4 B5 109.63(16) . . ?
B3 B4 B10 108.27(17) . . ?
B5 B4 H4 120.5 . . ?
B9 B4 B3 59.90(15) . . ?
B9 B4 H4 121.8 . . ?
B9 B4 B5 109.18(16) . . ?
B9 B4 B10 60.37(15) . . ?
B10 B4 H4 122.4 . . ?
B10 B4 B5 59.99(13) . . ?
C1 B5 B4 57.64(12) . . ?
C1 B5 B6 58.04(12) . . ?
C1 B5 B10 103.46(17) . . ?
C1 B5 B11 103.75(17) . . ?
C10 B5 C1 119.95(16) . . ?
C10 B5 B4 121.65(16) . . ?
C10 B5 B6 120.35(16) . . ?
C10 B5 B10 127.90(18) . . ?
C10 B5 B11 126.58(18) . . ?
B6 B5 B4 105.53(17) . . ?
B6 B5 B11 59.00(13) . . ?
B10 B5 B4 59.39(13) . . ?
B10 B5 B6 106.10(17) . . ?
B10 B5 B11 59.88(13) . . ?
B11 B5 B4 106.73(17) . . ?
C1 B6 C2 58.39(13) . . ?
C1 B6 B5 59.65(12) . . ?
C1 B6 H6A 123.4 . . ?
C1 B6 B7 105.85(16) . . ?
C1 B6 B11 106.19(15) . . ?
C2 B6 B5 106.82(15) . . ?
C2 B6 H6A 123.6 . . ?
C2 B6 B7 58.59(15) . . ?
C2 B6 B11 105.65(17) . . ?
B5 B6 H6A 121.0 . . ?
B7 B6 B5 109.05(16) . . ?
B7 B6 H6A 121.9 . . ?
B11 B6 B5 60.56(13) . . ?
B11 B6 H6A 122.5 . . ?
B11 B6 B7 60.17(15) . . ?
C2 B7 B6 59.17(14) . . ?
C2 B7 H7A 124.3 . . ?
C2 B7 B8 58.36(15) . . ?
C2 B7 B11 105.79(18) . . ?
C2 B7 B12 105.18(17) . . ?
B6 B7 H7A 121.7 . . ?
B6 B7 B8 107.69(18) . . ?
B6 B7 B11 59.76(14) . . ?
B8 B7 H7A 121.6 . . ?
B8 B7 B11 108.80(19) . . ?
B11 B7 H7A 121.6 . . ?
B12 B7 B6 108.10(18) . . ?
B12 B7 H7A 122.0 . . ?
B12 B7 B8 60.08(17) . . ?
B12 B7 B11 60.84(16) . . ?
C2 B8 B3 59.57(14) . . ?
C2 B8 B7 58.95(14) . . ?
C2 B8 H8A 123.9 . . ?
C2 B8 B9 105.60(18) . . ?
C2 B8 B12 105.5(2) . . ?
B3 B8 H8A 121.2 . . ?
B3 B8 B9 59.77(15) . . ?
B7 B8 B3 108.55(18) . . ?
B7 B8 H8A 121.4 . . ?
B7 B8 B9 108.1(2) . . ?
B7 B8 B12 59.87(16) . . ?
B9 B8 H8A 122.2 . . ?
B12 B8 B3 108.3(2) . . ?
B12 B8 H8A 122.2 . . ?
B12 B8 B9 60.27(16) . . ?
B3 B9 B4 60.10(14) . . ?
B3 B9 B8 59.87(15) . . ?
B3 B9 H9A 121.6 . . ?
B3 B9 B10 108.05(17) . . ?
B3 B9 B12 107.85(17) . . ?
B4 B9 B8 107.51(17) . . ?
B4 B9 H9A 121.9 . . ?
B4 B9 B10 59.89(14) . . ?
B4 B9 B12 107.70(18) . . ?
B8 B9 H9A 122.2 . . ?
B8 B9 B10 107.40(18) . . ?
B8 B9 B12 59.62(16) . . ?
B10 B9 H9A 121.9 . . ?
B10 B9 B12 59.90(16) . . ?
B12 B9 H9A 121.9 . . ?
B4 B10 B5 60.62(12) . . ?
B4 B10 B9 59.74(14) . . ?
B4 B10 H10 122.0 . . ?
B4 B10 B11 108.00(16) . . ?
B4 B10 B12 107.7(2) . . ?
B5 B10 H10 120.7 . . ?
B5 B10 B11 60.27(13) . . ?
B9 B10 B5 109.17(17) . . ?
B9 B10 H10 121.4 . . ?
B9 B10 B11 108.45(19) . . ?
B11 B10 H10 121.6 . . ?
B12 B10 B5 109.07(17) . . ?
B12 B10 B9 60.05(16) . . ?
B12 B10 H10 121.5 . . ?
B12 B10 B11 60.34(15) . . ?
B5 B11 H11A 121.0 . . ?
B6 B11 B5 60.44(13) . . ?
B6 B11 B7 60.07(15) . . ?
B6 B11 B10 107.19(17) . . ?
B6 B11 H11A 122.0 . . ?
B6 B11 B12 107.3(2) . . ?
B7 B11 B5 108.88(18) . . ?
B7 B11 B10 107.24(19) . . ?
B7 B11 H11A 121.7 . . ?
B7 B11 B12 59.47(16) . . ?
B10 B11 B5 59.85(12) . . ?
B10 B11 H11A 122.4 . . ?
B10 B11 B12 59.68(15) . . ?
B12 B11 B5 108.20(17) . . ?
B12 B11 H11A 122.1 . . ?
B7 B12 B8 60.05(16) . . ?
B7 B12 B9 108.13(19) . . ?
B7 B12 B10 107.66(17) . . ?
B7 B12 B11 59.69(15) . . ?
B7 B12 H12 121.9 . . ?
B8 B12 B9 60.11(16) . . ?
B8 B12 B10 107.91(18) . . ?
B8 B12 B11 107.86(18) . . ?
B8 B12 H12 121.7 . . ?
B9 B12 B11 108.16(17) . . ?
B9 B12 H12 121.5 . . ?
B10 B12 B9 60.05(15) . . ?
B10 B12 B11 59.98(15) . . ?
B10 B12 H12 121.9 . . ?
B11 B12 H12 121.8 . . ?

loop_
_geom_bond_atom_site_label_1
_geom_bond_atom_site_label_2
_geom_bond_distance
_geom_bond_site_symmetry_2
_geom_bond_publ_flag
N1 C5 1.317(3) . ?
N1 C9 1.356(4) . ?
C1 C2 1.670(3) . ?
C1 C4 1.530(3) . ?
C1 B3 1.726(3) . ?
C1 B4 1.703(3) . ?
C1 B5 1.740(3) . ?
C1 B6 1.711(3) . ?
C2 C3 1.518(3) . ?
C2 B3 1.719(3) . ?
C2 B6 1.713(3) . ?
C2 B7 1.703(4) . ?
C2 B8 1.692(3) . ?
C3 H3A 0.9800 . ?
C3 H3B 0.9800 . ?
C3 H3C 0.9800 . ?
C4 H4A 0.9900 . ?
C4 H4B 0.9900 . ?
C4 C5 1.495(3) . ?
C5 C6 1.369(4) . ?
C6 H6 0.9500 . ?
C6 C7 1.327(5) . ?
C7 H7 0.9500 . ?
C7 C8 1.358(8) . ?
C8 H8 0.9500 . ?
C8 C9 1.405(8) . ?
C9 H9 0.9500 . ?
C10 C11 1.344(3) . ?
C10 C18 1.498(3) . ?
C10 B5 1.575(3) . ?
C11 H11 0.9500 . ?
C11 C12 1.470(3) . ?
C12 C13 1.392(3) . ?
C12 C17 1.395(3) . ?
C13 H13 0.9500 . ?
C13 C14 1.382(4) . ?
C14 H14 0.9500 . ?
C14 C15 1.363(4) . ?
C15 H15 0.9500 . ?
C15 C16 1.374(3) . ?
C16 H16 0.9500 . ?
C16 C17 1.382(3) . ?
C17 H17 0.9500 . ?
C18 C19 1.386(3) . ?
C18 C23 1.385(3) . ?
C19 H19 0.9500 . ?
C19 C20 1.380(3) . ?
C20 H20 0.9500 . ?
C20 C21 1.371(3) . ?
C21 H21 0.9500 . ?
C21 C22 1.371(3) . ?
C22 H22 0.9500 . ?
C22 C23 1.388(3) . ?
C23 H23 0.9500 . ?
B3 H3 1.1200 . ?
B3 B4 1.769(4) . ?
B3 B8 1.767(4) . ?
B3 B9 1.765(4) . ?
B4 H4 1.1200 . ?
B4 B5 1.792(3) . ?
B4 B9 1.767(3) . ?
B4 B10 1.769(3) . ?
B5 B6 1.786(3) . ?
B5 B10 1.780(3) . ?
B5 B11 1.788(3) . ?
B6 H6A 1.1200 . ?
B6 B7 1.765(4) . ?
B6 B11 1.760(3) . ?
B7 H7A 1.1200 . ?
B7 B8 1.766(4) . ?
B7 B11 1.767(4) . ?
B7 B12 1.763(4) . ?
B8 H8A 1.1200 . ?
B8 B9 1.776(4) . ?
B8 B12 1.767(5) . ?
B9 H9A 1.1200 . ?
B9 B10 1.778(4) . ?
B9 B12 1.778(4) . ?
B10 H10 1.1200 . ?
B10 B11 1.781(3) . ?
B10 B12 1.776(4) . ?
B11 H11A 1.1200 . ?
B11 B12 1.787(4) . ?
B12 H12 1.1200 . ?
